data_7015258
loop_
_publ_author_name
'Isaia, Francesco'
'Aragoni, M. Carla'
'Arca, Massimiliano'
'Caltagirone, Claudia'
'Castellano, Carlo'
'Demartin, Francesco'
'Garau, Alessandra'
'Lippolis, Vito'
'Pintus, Anna'

_publ_section_title
;
 Oxidative properties of iodine-adducts of propylthiouracil and
 methimazole: direct synthesis of mercury(II) complexes from the
 reaction with liquid mercury.
;
_journal_issue 17
_journal_name_full 'Dalton transactions (Cambridge, England : 2003)'
_journal_page_first 4505
_journal_page_last 4513
_journal_paper_doi 10.1039/c0dt01409e
_journal_volume 40
_journal_year 2011
_chemical_formula_sum 'C15 H20 Hg I2 N4 O3 S2'
_chemical_formula_weight 822.86
_chemical_name_systematic
;
?
;
_space_group_IT_number 2
_symmetry_cell_setting triclinic
_symmetry_space_group_name_Hall '-P 1'
_symmetry_space_group_name_H-M 'P -1'
_atom_sites_solution_hydrogens geom
_atom_sites_solution_primary direct
_atom_sites_solution_secondary difmap
_audit_creation_method SHELXL-97
_cell_angle_alpha 72.850(10)
_cell_angle_beta 81.900(10)
_cell_angle_gamma 79.700(10)
_cell_formula_units_Z 2
_cell_length_a 8.5811(15)
_cell_length_b 11.1302(19)
_cell_length_c 13.3986(23)
_cell_measurement_reflns_used 5209
_cell_measurement_temperature 294(2)
_cell_measurement_theta_max 25.96
_cell_measurement_theta_min 2.14
_cell_volume 1197.8(4)
_computing_structure_refinement 'SHELXL-97 (Sheldrick, 1997)'
_diffrn_ambient_temperature 294(2)
_diffrn_measured_fraction_theta_full 0.971
_diffrn_measured_fraction_theta_max 0.971
_diffrn_measurement_device_type 'APEX II CCD diffractometer'
_diffrn_measurement_method 'omega scan'
_diffrn_radiation_monochromator graphite
_diffrn_radiation_source 'fine-focus sealed tube'
_diffrn_radiation_type MoK\a
_diffrn_radiation_wavelength 0.71073
_diffrn_reflns_av_R_equivalents 0.0507
_diffrn_reflns_av_sigmaI/netI 0.0808
_diffrn_reflns_limit_h_max 13
_diffrn_reflns_limit_h_min -13
_diffrn_reflns_limit_k_max 17
_diffrn_reflns_limit_k_min -17
_diffrn_reflns_limit_l_max 20
_diffrn_reflns_limit_l_min -20
_diffrn_reflns_number 17309
_diffrn_reflns_theta_full 33.20
_diffrn_reflns_theta_max 33.20
_diffrn_reflns_theta_min 1.60
_exptl_absorpt_coefficient_mu 9.198
_exptl_absorpt_correction_T_max 0.479
_exptl_absorpt_correction_T_min 0.173
_exptl_absorpt_correction_type empirical
_exptl_absorpt_process_details SADABS
_exptl_crystal_density_diffrn 2.282
_exptl_crystal_density_method 'not measured'
_exptl_crystal_description platelet
_exptl_crystal_F_000 760
_exptl_crystal_size_max 0.20
_exptl_crystal_size_mid 0.17
_exptl_crystal_size_min 0.08
_refine_diff_density_max 3.378
_refine_diff_density_min -2.707
_refine_diff_density_rms 0.183
_refine_ls_extinction_method none
_refine_ls_goodness_of_fit_ref 1.004
_refine_ls_hydrogen_treatment riding
_refine_ls_matrix_type full
_refine_ls_number_parameters 244
_refine_ls_number_reflns 8918
_refine_ls_number_restraints 0
_refine_ls_restrained_S_all 1.004
_refine_ls_R_factor_all 0.1321
_refine_ls_R_factor_gt 0.0556
_refine_ls_shift/su_max 0.035
_refine_ls_shift/su_mean 0.004
_refine_ls_structure_factor_coef Fsqd
_refine_ls_weighting_details 'calc w=1/[\s^2^(Fo^2^)+(0.0837P)^2^+0.0000P] where P=(Fo^2^+2Fc^2^)/3'
_refine_ls_weighting_scheme calc
_refine_ls_wR_factor_gt 0.1567
_refine_ls_wR_factor_ref 0.1836
_reflns_number_gt 4049
_reflns_number_total 8918
_reflns_threshold_expression >2sigma(I)
_cod_data_source_file c0dt01409e.txt
_cod_data_source_block HgI2(PTU)2.MeOH
_cod_original_sg_symbol_H-M P-1
_cod_database_code 7015258

loop_
_symmetry_equiv_pos_as_xyz
'x, y, z'
'-x, -y, -z'

loop_
_atom_site_label
_atom_site_type_symbol
_atom_site_fract_x
_atom_site_fract_y
_atom_site_fract_z
_atom_site_U_iso_or_equiv
_atom_site_adp_type
_atom_site_occupancy
_atom_site_symmetry_multiplicity
_atom_site_calc_flag
_atom_site_refinement_flags
_atom_site_disorder_assembly
_atom_site_disorder_group
Hg Hg 0.49406(4) 0.08826(3) 0.79882(3) 0.06288(15) Uani 1 1 d . . .
I1 I 0.21930(6) 0.25008(6) 0.78271(5) 0.05984(18) Uani 1 1 d . . .
I2 I 0.56216(11) -0.15144(6) 0.90958(6) 0.0837(3) Uani 1 1 d . . .
S1 S 0.5888(3) 0.05773(18) 0.59772(15) 0.0454(4) Uani 1 1 d . . .
S2 S 0.7084(2) 0.23709(19) 0.78724(16) 0.0454(4) Uani 1 1 d . . .
O1 O 0.3044(7) 0.4926(6) 0.4840(5) 0.0626(17) Uani 1 1 d . . .
O2 O 1.1314(7) -0.0690(5) 0.6738(5) 0.0581(15) Uani 1 1 d . . .
N1 N 0.4416(7) 0.2945(6) 0.5272(5) 0.0411(14) Uani 1 1 d . . .
H1 H 0.3940 0.2821 0.5895 0.049 Uiso 1 1 calc R . .
N2 N 0.6179(7) 0.2190(6) 0.4078(5) 0.0392(13) Uani 1 1 d . . .
H2 H 0.6852 0.1592 0.3913 0.047 Uiso 1 1 calc R . .
N3 N 0.9379(7) 0.0781(6) 0.7153(5) 0.0391(13) Uani 1 1 d . . .
H3N H 0.9229 0.0262 0.7764 0.047 Uiso 1 1 calc R . .
N4 N 0.8706(7) 0.2726(6) 0.5989(5) 0.0366(13) Uani 1 1 d . . .
H4 H 0.8126 0.3458 0.5843 0.044 Uiso 1 1 calc R . .
C1 C 0.5482(8) 0.1977(6) 0.5058(5) 0.0352(15) Uani 1 1 d . . .
C2 C 0.4025(9) 0.4142(7) 0.4547(7) 0.0482(19) Uani 1 1 d . . .
C3 C 0.4802(9) 0.4272(7) 0.3525(6) 0.0452(18) Uani 1 1 d . . .
H3 H 0.4570 0.5019 0.2998 0.054 Uiso 1 1 calc R . .
C4 C 0.5865(8) 0.3330(7) 0.3316(5) 0.0400(16) Uani 1 1 d . . .
C5 C 0.6760(10) 0.3368(8) 0.2251(6) 0.0492(19) Uani 1 1 d . . .
H5A H 0.7890 0.3269 0.2317 0.059 Uiso 1 1 calc R . .
H5B H 0.6568 0.2650 0.2039 0.059 Uiso 1 1 calc R . .
C6 C 0.6325(14) 0.4545(9) 0.1414(7) 0.068(3) Uani 1 1 d . . .
H6A H 0.6461 0.5270 0.1638 0.082 Uiso 1 1 calc R . .
H6B H 0.5210 0.4621 0.1314 0.082 Uiso 1 1 calc R . .
C7 C 0.7320(17) 0.4583(13) 0.0365(8) 0.098(4) Uani 1 1 d . . .
H7A H 0.8330 0.4832 0.0379 0.117 Uiso 1 1 calc R . .
H7B H 0.6769 0.5186 -0.0192 0.117 Uiso 1 1 calc R . .
H7C H 0.7484 0.3756 0.0251 0.117 Uiso 1 1 calc R . .
C8 C 0.8474(8) 0.1922(7) 0.6951(6) 0.0359(15) Uani 1 1 d . . .
C9 C 1.0539(9) 0.0377(7) 0.6445(6) 0.0408(16) Uani 1 1 d . . .
C10 C 1.0710(9) 0.1265(7) 0.5453(6) 0.0439(18) Uani 1 1 d . . .
H10 H 1.1451 0.1044 0.4937 0.053 Uiso 1 1 calc R . .
C11 C 0.9833(8) 0.2422(7) 0.5233(6) 0.0395(16) Uani 1 1 d . . .
C12 C 0.9969(9) 0.3446(8) 0.4224(6) 0.0464(18) Uani 1 1 d . . .
H12A H 0.8917 0.3735 0.3981 0.056 Uiso 1 1 calc R . .
H12B H 1.0313 0.4158 0.4366 0.056 Uiso 1 1 calc R . .
C13 C 1.1061(11) 0.3102(9) 0.3363(7) 0.055(2) Uani 1 1 d . . .
H13A H 1.0693 0.2418 0.3191 0.065 Uiso 1 1 calc R . .
H13B H 1.2109 0.2785 0.3606 0.065 Uiso 1 1 calc R . .
C14 C 1.1199(13) 0.4206(11) 0.2367(8) 0.075(3) Uani 1 1 d . . .
H14A H 1.0154 0.4611 0.2181 0.090 Uiso 1 1 calc R . .
H14B H 1.1764 0.3888 0.1805 0.090 Uiso 1 1 calc R . .
H14C H 1.1764 0.4810 0.2492 0.090 Uiso 1 1 calc R . .
C C 1.057(3) -0.156(2) 0.9519(14) 0.173(10) Uani 1 1 d . . .
O O 0.9404(11) -0.0628(11) 0.9262(7) 0.112(3) Uani 1 1 d . . .

loop_
_atom_site_aniso_label
_atom_site_aniso_U_11
_atom_site_aniso_U_22
_atom_site_aniso_U_33
_atom_site_aniso_U_23
_atom_site_aniso_U_13
_atom_site_aniso_U_12
Hg 0.0512(2) 0.0513(2) 0.0742(3) -0.00294(17) 0.00049(17) -0.00582(15)
I1 0.0381(3) 0.0765(4) 0.0634(4) -0.0209(3) -0.0029(2) -0.0030(3)
I2 0.1176(6) 0.0500(4) 0.0799(5) 0.0011(3) -0.0350(4) -0.0155(4)
S1 0.0596(12) 0.0346(9) 0.0348(10) -0.0022(7) -0.0056(8) -0.0002(8)
S2 0.0419(10) 0.0440(10) 0.0471(11) -0.0119(8) 0.0066(8) -0.0074(8)
O1 0.059(4) 0.054(4) 0.058(4) -0.011(3) 0.001(3) 0.021(3)
O2 0.064(4) 0.038(3) 0.057(4) -0.002(3) -0.003(3) 0.010(3)
N1 0.043(3) 0.037(3) 0.034(3) -0.001(3) 0.004(3) -0.001(3)
N2 0.044(3) 0.037(3) 0.032(3) -0.006(3) -0.003(2) -0.003(3)
N3 0.041(3) 0.033(3) 0.038(3) -0.002(3) -0.003(3) -0.005(2)
N4 0.033(3) 0.034(3) 0.040(3) -0.007(3) -0.002(2) -0.003(2)
C1 0.042(4) 0.029(3) 0.032(4) -0.003(3) -0.011(3) -0.002(3)
C2 0.044(4) 0.038(4) 0.057(5) -0.010(4) -0.009(4) 0.006(3)
C3 0.046(4) 0.039(4) 0.039(4) 0.004(3) -0.011(3) 0.003(3)
C4 0.041(4) 0.046(4) 0.026(3) 0.001(3) -0.007(3) -0.003(3)
C5 0.051(4) 0.058(5) 0.033(4) -0.004(4) -0.001(3) -0.010(4)
C6 0.092(7) 0.052(5) 0.048(5) 0.005(4) -0.004(5) -0.011(5)
C7 0.124(10) 0.092(9) 0.051(6) 0.018(6) 0.011(6) -0.028(8)
C8 0.028(3) 0.036(3) 0.043(4) -0.009(3) -0.005(3) -0.005(3)
C9 0.039(4) 0.030(3) 0.050(5) -0.010(3) -0.002(3) -0.001(3)
C10 0.038(4) 0.041(4) 0.045(4) -0.010(3) 0.009(3) 0.004(3)
C11 0.031(3) 0.040(4) 0.045(4) -0.010(3) -0.001(3) -0.004(3)
C12 0.045(4) 0.045(4) 0.044(4) -0.007(3) -0.002(3) -0.005(3)
C13 0.057(5) 0.052(5) 0.047(5) -0.009(4) 0.010(4) -0.009(4)
C14 0.074(6) 0.090(8) 0.043(5) 0.002(5) 0.009(5) -0.012(6)
C 0.189(19) 0.170(18) 0.093(12) -0.005(12) -0.017(12) 0.095(16)
O 0.098(6) 0.131(8) 0.078(6) 0.018(6) -0.004(5) -0.024(6)

loop_
_atom_type_symbol
_atom_type_description
_atom_type_scat_dispersion_real
_atom_type_scat_dispersion_imag
_atom_type_scat_source
C C 0.0033 0.0016 'International Tables Vol C Tables 4.2.6.8 and 6.1.1.4'
H H 0.0000 0.0000 'International Tables Vol C Tables 4.2.6.8 and 6.1.1.4'
N N 0.0061 0.0033 'International Tables Vol C Tables 4.2.6.8 and 6.1.1.4'
O O 0.0106 0.0060 'International Tables Vol C Tables 4.2.6.8 and 6.1.1.4'
S S 0.1246 0.1234 'International Tables Vol C Tables 4.2.6.8 and 6.1.1.4'
Hg Hg -2.3894 9.2266 'International Tables Vol C Tables 4.2.6.8 and 6.1.1.4'
I I -0.4742 1.8119 'International Tables Vol C Tables 4.2.6.8 and 6.1.1.4'

loop_
_geom_angle_atom_site_label_1
_geom_angle_atom_site_label_2
_geom_angle_atom_site_label_3
_geom_angle
_geom_angle_site_symmetry_1
_geom_angle_site_symmetry_3
_geom_angle_publ_flag
S2 Hg I2 115.89(5) . . ?
S2 Hg I1 103.12(5) . . ?
I2 Hg I1 131.71(3) . . ?
S2 Hg S1 94.15(6) . . ?
I2 Hg S1 98.68(5) . . ?
I1 Hg S1 106.01(5) . . ?
C1 S1 Hg 110.1(3) . . ?
C8 S2 Hg 100.5(2) . . ?
C1 N1 C2 124.9(6) . . ?
C1 N2 C4 123.0(6) . . ?
C8 N3 C9 124.6(6) . . ?
C8 N4 C11 122.6(6) . . ?
N2 C1 N1 116.1(6) . . ?
N2 C1 S1 122.2(5) . . ?
N1 C1 S1 121.8(5) . . ?
O1 C2 N1 118.3(8) . . ?
O1 C2 C3 126.8(7) . . ?
N1 C2 C3 114.9(7) . . ?
C4 C3 C2 120.2(7) . . ?
C3 C4 N2 120.8(7) . . ?
C3 C4 C5 124.6(7) . . ?
N2 C4 C5 114.6(7) . . ?
C6 C5 C4 114.6(8) . . ?
C5 C6 C7 113.2(9) . . ?
N3 C8 N4 117.4(6) . . ?
N3 C8 S2 122.2(6) . . ?
N4 C8 S2 120.4(5) . . ?
O2 C9 N3 118.1(7) . . ?
O2 C9 C10 127.1(7) . . ?
N3 C9 C10 114.8(6) . . ?
C11 C10 C9 121.9(7) . . ?
C10 C11 N4 118.6(7) . . ?
C10 C11 C12 126.0(7) . . ?
N4 C11 C12 115.4(6) . . ?
C13 C12 C11 116.4(7) . . ?
C12 C13 C14 113.8(8) . . ?

loop_
_geom_bond_atom_site_label_1
_geom_bond_atom_site_label_2
_geom_bond_distance
_geom_bond_site_symmetry_2
_geom_bond_publ_flag
Hg S2 2.647(2) . ?
Hg I2 2.6483(9) . ?
Hg I1 2.6916(8) . ?
Hg S1 2.804(2) . ?
S1 C1 1.691(7) . ?
S2 C8 1.712(7) . ?
O1 C2 1.213(9) . ?
O2 C9 1.233(9) . ?
N1 C1 1.355(9) . ?
N1 C2 1.414(10) . ?
N2 C1 1.335(9) . ?
N2 C4 1.385(9) . ?
N3 C8 1.339(9) . ?
N3 C9 1.385(10) . ?
N4 C8 1.346(9) . ?
N4 C11 1.373(9) . ?
C2 C3 1.415(12) . ?
C3 C4 1.330(11) . ?
C4 C5 1.515(10) . ?
C5 C6 1.480(12) . ?
C6 C7 1.532(15) . ?
C9 C10 1.409(11) . ?
C10 C11 1.343(10) . ?
C11 C12 1.495(11) . ?
C12 C13 1.478(11) . ?
C13 C14 1.531(13) . ?
C O 1.307(19) . ?
